data_4307271
loop_
_publ_author_name
'Xiao-Yan Chen'
'Yann Bretonni\`ere'
'Jacques P\'ecaut'
'Daniel Imbert'
'Jean-Claude B\"unzli'
'Marinella Mazzanti'

_publ_section_title
;
Selective Self-Assembly of Hexameric Homo- and Heteropolymetallic
Lanthanide Wheels: Synthesis, Structure, and Photophysical Studies
;
_journal_name_full 'Inorganic Chemistry'
_journal_page_first 625
_journal_page_last 637
_journal_paper_doi 10.1021/ic061806o
_journal_volume 46
_journal_year 2007
_chemical_formula_sum 'C211 H135 F27 N41 Nd7 O51 S9'
_chemical_formula_weight 5871.82
_chemical_name_systematic
; 
 ? 
;
_space_group_IT_number 176
_symmetry_cell_setting hexagonal
_symmetry_space_group_name_Hall '-P 6c'
_symmetry_space_group_name_H-M 'P 63/m'
_atom_sites_solution_hydrogens geom
_atom_sites_solution_primary direct
_atom_sites_solution_secondary difmap
_audit_creation_method SHELXL-97
_cell_angle_alpha 90.00
_cell_angle_beta 90.00
_cell_angle_gamma 120.00
_cell_formula_units_Z 2
_cell_length_a 22.417(3)
_cell_length_b 22.417(3)
_cell_length_c 30.021(7)
_cell_measurement_temperature 193(2)
_cell_volume 13065(4)
_computing_structure_refinement 'SHELXL-97 (Sheldrick, 1997)'
_computing_structure_solution 'SHELXS-97 (Sheldrick, 1990)'
_diffrn_ambient_temperature 193(2)
_diffrn_measured_fraction_theta_full 0.998
_diffrn_measured_fraction_theta_max 0.998
_diffrn_radiation_monochromator graphite
_diffrn_radiation_source 'fine-focus sealed tube'
_diffrn_radiation_type MoK\a
_diffrn_radiation_wavelength 0.71073
_diffrn_reflns_av_R_equivalents 0.0571
_diffrn_reflns_av_sigmaI/netI 0.0311
_diffrn_reflns_limit_h_max 24
_diffrn_reflns_limit_h_min -24
_diffrn_reflns_limit_k_max 24
_diffrn_reflns_limit_k_min -21
_diffrn_reflns_limit_l_max 33
_diffrn_reflns_limit_l_min -33
_diffrn_reflns_number 54409
_diffrn_reflns_theta_full 23.27
_diffrn_reflns_theta_max 23.27
_diffrn_reflns_theta_min 1.71
_exptl_absorpt_coefficient_mu 1.532
_exptl_crystal_density_diffrn 1.493
_exptl_crystal_density_method 'not measured'
_exptl_crystal_F_000 5806
_refine_diff_density_max 2.967
_refine_diff_density_min -2.626
_refine_diff_density_rms 0.241
_refine_ls_extinction_method none
_refine_ls_goodness_of_fit_ref 1.403
_refine_ls_hydrogen_treatment mixed
_refine_ls_matrix_type full
_refine_ls_number_parameters 526
_refine_ls_number_reflns 6398
_refine_ls_number_restraints 24
_refine_ls_restrained_S_all 1.402
_refine_ls_R_factor_all 0.1388
_refine_ls_R_factor_gt 0.1246
_refine_ls_shift/su_max 0.093
_refine_ls_shift/su_mean 0.005
_refine_ls_structure_factor_coef Fsqd
_refine_ls_weighting_details 'calc w=1/[\s^2^(Fo^2^)+(0.0175P)^2^+545.0576P] where P=(Fo^2^+2Fc^2^)/3'
_refine_ls_weighting_scheme calc
_refine_ls_wR_factor_gt 0.2751
_refine_ls_wR_factor_ref 0.2822
_reflns_number_gt 5486
_reflns_number_total 6398
_reflns_threshold_expression >2sigma(I)
_cod_data_source_file ic061806osi20060922_012014_1.cif
_cod_data_source_block struc_[Nd(NdL2)6](OTf)9.5CH3CN,_6
_cod_database_code 4307271

loop_
_symmetry_equiv_pos_as_xyz
'x, y, z'
'-y, x-y, z'
'-x+y, -x, z'
'-x, -y, z+1/2'
'y, -x+y, z+1/2'
'x-y, x, z+1/2'
'-x, -y, -z'
'y, -x+y, -z'
'x-y, x, -z'
'x, y, -z-1/2'
'-y, x-y, -z-1/2'
'-x+y, -x, -z-1/2'

loop_
_atom_site_label
_atom_site_type_symbol
_atom_site_fract_x
_atom_site_fract_y
_atom_site_fract_z
_atom_site_U_iso_or_equiv
_atom_site_adp_type
_atom_site_occupancy
_atom_site_symmetry_multiplicity
_atom_site_calc_flag
_atom_site_refinement_flags
_atom_site_disorder_assembly
_atom_site_disorder_group
Nd1 Nd 0.036268(16) 0.292536(17) 0.518378(13) 0.02789(10) Uani 1 1 d . . .
Nd2 Nd 0.0000 0.0000 0.5000 0.0402(3) Uani 1 6 d S . .
O1 O 0.0075(3) 0.0836(2) 0.5477(2) 0.0515(19) Uani 1 1 d . . .
O2 O 0.0264(2) 0.1795(2) 0.51277(17) 0.0391(17) Uani 1 1 d . . .
N1 N 0.0653(3) 0.2515(3) 0.5885(2) 0.0323(18) Uani 1 1 d . . .
N2 N 0.1111(2) 0.3835(3) 0.5786(2) 0.0286(17) Uani 1 1 d . . .
N3 N 0.1055(2) 0.4237(3) 0.4925(2) 0.0352(19) Uani 1 1 d . . .
C1 C 0.0459(3) 0.1841(3) 0.5898(3) 0.039(2) Uani 1 1 d . . .
C2 C 0.0487(5) 0.1535(4) 0.6297(3) 0.060(3) Uani 1 1 d . . .
H2 H 0.0375 0.1067 0.6299 0.071 Uiso 1 1 calc R . .
C3 C 0.0674(6) 0.1905(4) 0.6684(3) 0.078(4) Uani 1 1 d . . .
H3 H 0.0675 0.1687 0.6955 0.094 Uiso 1 1 calc R . .
C4 C 0.0863(5) 0.2588(5) 0.6681(3) 0.075(4) Uani 1 1 d . . .
H4 H 0.0988 0.2855 0.6946 0.090 Uiso 1 1 calc R . .
C5 C 0.0859(4) 0.2875(3) 0.6256(3) 0.044(3) Uani 1 1 d . . .
C6 C 0.1100(3) 0.3633(3) 0.6200(3) 0.038(2) Uani 1 1 d . . .
C7 C 0.1285(3) 0.4069(4) 0.6570(3) 0.038(3) Uani 1 1 d . . .
H7 H 0.1260 0.3905 0.6865 0.046 Uiso 1 1 calc R . .
C8 C 0.1505(4) 0.4747(4) 0.6480(3) 0.050(3) Uani 1 1 d . . .
H8 H 0.1636 0.5067 0.6719 0.061 Uiso 1 1 calc R . .
C9 C 0.1538(4) 0.4968(4) 0.6056(3) 0.046(3) Uani 1 1 d . . .
H9 H 0.1676 0.5437 0.5999 0.055 Uiso 1 1 calc R . .
C10 C 0.1368(3) 0.4505(4) 0.5698(3) 0.035(2) Uani 1 1 d . . .
C11 C 0.1434(3) 0.4708(3) 0.5241(3) 0.036(2) Uani 1 1 d . . .
C12 C 0.1904(4) 0.5400(3) 0.5102(3) 0.042(3) Uani 1 1 d . . .
H12 H 0.2164 0.5740 0.5320 0.050 Uiso 1 1 calc R . .
C13 C 0.1979(3) 0.5572(4) 0.4676(3) 0.044(3) Uani 1 1 d . . .
H13 H 0.2286 0.6034 0.4588 0.052 Uiso 1 1 calc R . .
C14 C 0.1607(4) 0.5076(4) 0.4360(3) 0.046(3) Uani 1 1 d . . .
H14 H 0.1674 0.5181 0.4051 0.055 Uiso 1 1 calc R . .
C15 C 0.1125(4) 0.4409(3) 0.4508(3) 0.037(2) Uani 1 1 d . . .
H15 H 0.0841 0.4073 0.4295 0.044 Uiso 1 1 calc R . .
C16 C -0.0460(3) 0.3540(4) 0.5924(3) 0.039(2) Uani 1 1 d . . .
H16 H -0.0041 0.3709 0.6085 0.046 Uiso 1 1 calc R . .
C31 C 0.0263(3) 0.1489(4) 0.5471(3) 0.042(3) Uani 1 1 d . . .
O3 O 0.20415(19) 0.27688(19) 0.45033(18) 0.0318(14) Uani 1 1 d . . .
O4 O 0.1466(2) 0.3104(2) 0.49503(18) 0.0359(15) Uani 1 1 d . . .
N4 N -0.0451(2) 0.3417(2) 0.5506(2) 0.0299(17) Uani 1 1 d . . .
N5 N -0.0543(2) 0.2932(3) 0.4640(2) 0.0278(17) Uani 1 1 d . . .
N6 N 0.0502(2) 0.2752(2) 0.4350(2) 0.0321(17) Uani 1 1 d . . .
C17 C -0.1027(4) 0.3447(5) 0.6154(3) 0.063(3) Uani 1 1 d . . .
H17 H -0.0996 0.3573 0.6459 0.076 Uiso 1 1 calc R . .
C18 C -0.1658(4) 0.3158(5) 0.5925(4) 0.064(3) Uani 1 1 d . . .
H18 H -0.2073 0.3044 0.6076 0.077 Uiso 1 1 calc R . .
C19 C -0.1655(3) 0.3046(4) 0.5480(3) 0.046(3) Uani 1 1 d . . .
H19 H -0.2066 0.2884 0.5311 0.055 Uiso 1 1 calc R . .
C20 C -0.1050(3) 0.3170(3) 0.5275(3) 0.039(2) Uani 1 1 d . . .
C21 C -0.1038(3) 0.3039(3) 0.4789(3) 0.034(2) Uani 1 1 d . . .
C22 C -0.1527(3) 0.3030(3) 0.4514(3) 0.035(2) Uani 1 1 d . . .
H22 H -0.1861 0.3131 0.4630 0.042 Uiso 1 1 calc R . .
C23 C -0.1539(3) 0.2877(3) 0.4074(3) 0.038(2) Uani 1 1 d . . .
H23 H -0.1884 0.2864 0.3884 0.046 Uiso 1 1 calc R . .
C24 C -0.1051(3) 0.2742(4) 0.3909(3) 0.046(3) Uani 1 1 d . . .
H24 H -0.1048 0.2625 0.3606 0.055 Uiso 1 1 calc R . .
C25 C -0.0555(3) 0.2786(3) 0.4214(3) 0.037(2) Uani 1 1 d . . .
C26 C 0.0004(3) 0.2642(3) 0.4046(3) 0.035(2) Uani 1 1 d . . .
C27 C 0.0039(4) 0.2430(4) 0.3625(3) 0.051(3) Uani 1 1 d . . .
H27 H -0.0296 0.2364 0.3407 0.062 Uiso 1 1 calc R . .
C28 C 0.0578(5) 0.2313(5) 0.3524(4) 0.083(4) Uani 1 1 d . . .
H28 H 0.0589 0.2117 0.3246 0.099 Uiso 1 1 calc R . .
C29 C 0.1084(4) 0.2478(4) 0.3823(3) 0.060(3) Uani 1 1 d . . .
H29 H 0.1483 0.2457 0.3741 0.072 Uiso 1 1 calc R . .
C30 C 0.1024(3) 0.2676(3) 0.4243(2) 0.0271(19) Uani 1 1 d . . .
C32 C 0.1549(3) 0.2862(3) 0.4598(3) 0.030(2) Uani 1 1 d . . .
S1 S 0.6667 0.3333 0.40073(13) 0.0361(9) Uani 1 3 d S . .
F1S F 0.7264(2) 0.3798(3) 0.3236(2) 0.072(2) Uani 1 1 d . . .
O1S O 0.7260(2) 0.3277(2) 0.4120(2) 0.0452(18) Uani 1 1 d . . .
C1S C 0.6667 0.3333 0.3387(7) 0.061(6) Uani 1 3 d S . .
S2 S 0.34501(9) 0.35831(9) 0.2500 0.0242(16) Uiso 0.33 2 d SPD . .
F1S2 F 0.2691(12) 0.3900(3) 0.2500 0.20(2) Uiso 0.33 2 d SPD . .
F2S2 F 0.2286(11) 0.2965(5) 0.2878(3) 0.150(10) Uiso 0.33 1 d PD . .
O1S2 O 0.3413(2) 0.29255(11) 0.2500 0.023(4) Uiso 0.33 2 d SPD . .
O2S2 O 0.3790(4) 0.3996(2) 0.28835(10) 0.066(6) Uiso 0.33 1 d PD . .
C2S C 0.25350(11) 0.3254(4) 0.2500 0.085(15) Uiso 0.33 2 d SPD . .
S3 S 0.88069(8) 0.26480(9) 0.2500 0.0966(16) Uani 1 2 d SD . .
F1S3 F 0.8165(5) 0.3206(3) 0.2828(3) 0.343(7) Uani 1 1 d D . .
F2S3 F 0.7486(5) 0.2261(5) 0.2500 0.36(2) Uani 1 2 d SD . .
O1S3 O 0.8765(4) 0.22856(18) 0.29019(9) 0.185(6) Uani 1 1 d D . .
O2S3 O 0.9396(3) 0.33306(17) 0.2500 0.41(3) Uani 1 2 d SD . .
C3S C 0.80989(11) 0.28119(16) 0.2500 0.119(7) Uani 1 2 d SD . .
S4 S 0.6667 0.3333 0.6388(3) 0.139(3) Uiso 1 3 d S . .
F1S4 F 0.6132(15) 0.2246(15) 0.6692(11) 0.162(12) Uiso 0.33 1 d P . .
O4S O 0.6667 0.3333 0.5927(8) 0.163(8) Uiso 1 3 d S . .
C4S C 0.6752(14) 0.2721(14) 0.6598(10) 0.065(8) Uiso 0.33 1 d P . .
S5 S 0.96091(15) 0.02473(19) 0.7500 0.101(5) Uiso 0.33 2 d SPD . .
C5S C 1.0000 0.0000 0.70684(12) 0.15(2) Uiso 0.50 3 d SPD . .
N11 N 0.0099(7) 0.5200(5) 0.68816(16) 0.080(11) Uiso 0.25 1 d PD A 1
C101 C 0.0065(8) 0.5384(5) 0.65297(13) 0.063(11) Uiso 0.25 1 d PD A 1
C102 C 0.0040(11) 0.5496(9) 0.60557(16) 0.070(12) Uiso 0.25 1 d PD A 1
N12 N 0.0268(11) 0.5319(4) 0.55782(16) 0.048(7) Uiso 0.25 1 d PD . 2
C103 C 0.0081(9) 0.5027(5) 0.52460(13) 0.025(6) Uiso 0.25 1 d PD . 2
C104 C -0.0122(12) 0.4777(7) 0.47935(17) 0.051(9) Uiso 0.25 1 d PD . 2
N13 N 0.0226(9) 0.5285(10) 0.58428(14) 0.083(8) Uiso 0.33 1 d PD B 3
C105 C 0.0081(10) 0.5155(8) 0.54729(12) 0.055(7) Uiso 0.33 1 d PD B 3
C106 C 0.0000 0.5000 0.5000 0.070(6) Uiso 0.67 2 d SPD . 3

loop_
_atom_site_aniso_label
_atom_site_aniso_U_11
_atom_site_aniso_U_22
_atom_site_aniso_U_33
_atom_site_aniso_U_23
_atom_site_aniso_U_13
_atom_site_aniso_U_12
Nd1 0.02097(13) 0.02557(14) 0.03502(19) -0.00284(15) -0.00252(15) 0.01005(11)
Nd2 0.0399(3) 0.0399(3) 0.0409(6) 0.000 0.000 0.01995(17)
O1 0.051(3) 0.026(2) 0.077(4) -0.013(2) 0.000(3) 0.0188(17)
O2 0.035(2) 0.022(2) 0.049(3) -0.011(2) 0.001(2) 0.0064(16)
N1 0.030(2) 0.022(2) 0.045(4) -0.007(2) -0.001(3) 0.0132(17)
N2 0.018(2) 0.032(2) 0.037(3) -0.002(2) -0.003(2) 0.0129(17)
N3 0.012(2) 0.032(3) 0.057(4) -0.004(3) 0.002(2) 0.0073(18)
C1 0.032(3) 0.029(3) 0.053(5) -0.001(3) -0.014(3) 0.011(2)
C2 0.064(5) 0.025(3) 0.075(6) 0.016(4) 0.010(5) 0.011(3)
C3 0.127(7) 0.034(4) 0.058(6) 0.015(4) -0.017(6) 0.028(4)
C4 0.110(7) 0.061(5) 0.033(5) 0.010(4) -0.019(5) 0.027(5)
C5 0.037(3) 0.027(3) 0.069(6) 0.008(3) 0.005(4) 0.017(2)
C6 0.024(3) 0.013(3) 0.066(5) 0.003(3) 0.009(3) 0.002(2)
C7 0.032(3) 0.037(3) 0.034(4) -0.015(3) -0.009(3) 0.008(3)
C8 0.025(3) 0.049(4) 0.053(5) -0.017(4) 0.003(4) -0.001(3)
C9 0.034(4) 0.028(3) 0.060(5) -0.011(4) 0.000(4) 0.004(3)
C10 0.003(2) 0.036(3) 0.048(4) -0.002(3) 0.002(3) -0.003(2)
C11 0.032(3) 0.018(3) 0.056(5) -0.013(3) -0.009(3) 0.011(2)
C12 0.051(4) 0.020(3) 0.049(5) -0.001(3) 0.002(4) 0.014(2)
C13 0.029(3) 0.034(3) 0.060(5) 0.011(4) 0.016(4) 0.009(3)
C14 0.048(3) 0.052(3) 0.052(5) 0.011(3) 0.014(4) 0.035(2)
C15 0.054(3) 0.029(3) 0.032(4) 0.000(3) 0.003(3) 0.024(2)
C16 0.033(3) 0.042(3) 0.044(5) -0.011(3) -0.006(3) 0.022(2)
C31 0.026(3) 0.030(3) 0.068(6) -0.001(4) 0.003(4) 0.013(2)
O3 0.0214(16) 0.0197(16) 0.061(3) -0.003(2) -0.001(2) 0.0155(12)
O4 0.0289(18) 0.0368(19) 0.050(3) -0.005(2) -0.010(2) 0.0224(14)
N4 0.023(2) 0.019(2) 0.052(4) -0.002(2) -0.002(2) 0.0132(16)
N5 0.014(2) 0.029(2) 0.038(3) 0.004(2) 0.003(2) 0.0095(16)
N6 0.0204(18) 0.030(2) 0.061(4) -0.007(2) -0.012(2) 0.0235(14)
C17 0.069(4) 0.093(5) 0.042(5) -0.013(4) 0.004(4) 0.051(3)
C18 0.024(3) 0.086(5) 0.091(7) -0.018(5) 0.010(4) 0.034(3)
C19 0.039(3) 0.072(4) 0.043(5) -0.006(4) -0.008(3) 0.039(2)
C20 0.039(3) 0.034(3) 0.050(5) 0.007(3) 0.002(3) 0.022(2)
C21 0.018(3) 0.018(3) 0.061(5) 0.000(3) -0.007(3) 0.004(2)
C22 0.020(2) 0.034(3) 0.066(5) 0.001(3) -0.010(3) 0.0247(17)
C23 0.025(2) 0.043(3) 0.062(5) -0.004(3) -0.007(3) 0.0276(19)
C24 0.036(3) 0.063(4) 0.041(5) 0.000(4) -0.014(3) 0.027(3)
C25 0.028(3) 0.030(3) 0.051(5) 0.002(3) 0.007(3) 0.012(2)
C26 0.013(2) 0.032(3) 0.066(5) 0.006(3) -0.010(3) 0.0167(18)
C27 0.044(3) 0.092(5) 0.032(4) -0.022(4) -0.016(3) 0.045(3)
C28 0.106(5) 0.125(5) 0.057(6) -0.029(5) -0.011(5) 0.088(4)
C29 0.051(3) 0.099(4) 0.060(6) -0.004(4) -0.013(4) 0.060(2)
C30 0.018(2) 0.027(2) 0.048(4) -0.011(3) -0.008(3) 0.0200(17)
C32 0.020(2) 0.030(3) 0.043(4) -0.002(3) 0.001(3) 0.015(2)
S1 0.0189(9) 0.0189(9) 0.070(2) 0.000 0.000 0.0095(4)
F1S 0.042(2) 0.061(3) 0.092(4) 0.006(3) 0.018(3) 0.008(2)
O1S 0.0190(19) 0.030(2) 0.081(4) -0.008(3) -0.007(2) 0.0075(16)
C1S 0.036(5) 0.036(5) 0.112(14) 0.000 0.000 0.018(2)
S3 0.146(3) 0.141(3) 0.041(2) 0.000 0.000 0.1015(18)
F1S3 0.336(5) 0.459(6) 0.440(17) -0.291(8) -0.198(8) 0.353(4)
F2S3 0.085(8) 0.70(4) 0.23(2) 0.000 0.000 0.137(14)
O1S3 0.201(7) 0.308(10) 0.119(8) 0.041(8) 0.030(7) 0.181(6)
O2S3 0.57(6) 0.064(12) 0.35(4) 0.000 0.000 -0.04(2)
C3S 0.188(11) 0.112(8) 0.117(15) 0.000 0.000 0.120(6)

loop_
_atom_type_symbol
_atom_type_description
_atom_type_scat_dispersion_real
_atom_type_scat_dispersion_imag
_atom_type_scat_source
C C 0.0033 0.0016 'International Tables Vol C Tables 4.2.6.8 and 6.1.1.4'
H H 0.0000 0.0000 'International Tables Vol C Tables 4.2.6.8 and 6.1.1.4'
N N 0.0061 0.0033 'International Tables Vol C Tables 4.2.6.8 and 6.1.1.4'
O O 0.0106 0.0060 'International Tables Vol C Tables 4.2.6.8 and 6.1.1.4'
F F 0.0171 0.0103 'International Tables Vol C Tables 4.2.6.8 and 6.1.1.4'
S S 0.1246 0.1234 'International Tables Vol C Tables 4.2.6.8 and 6.1.1.4'
Nd Nd -0.1943 3.0179 'International Tables Vol C Tables 4.2.6.8 and 6.1.1.4'

loop_
_geom_angle_atom_site_label_1
_geom_angle_atom_site_label_2
_geom_angle_atom_site_label_3
_geom_angle
_geom_angle_site_symmetry_1
_geom_angle_site_symmetry_3
_geom_angle_publ_flag
O4 Nd1 O2 72.80(16) . . ?
O4 Nd1 O3 141.07(14) . 9_556 ?
O2 Nd1 O3 69.40(14) . 9_556 ?
O4 Nd1 N1 82.65(19) . . ?
O2 Nd1 N1 65.30(18) . . ?
O3 Nd1 N1 73.55(16) 9_556 . ?
O4 Nd1 N6 63.24(17) . . ?
O2 Nd1 N6 74.37(18) . . ?
O3 Nd1 N6 113.55(15) 9_556 . ?
N1 Nd1 N6 133.3(2) . . ?
O4 Nd1 N5 123.71(18) . . ?
O2 Nd1 N5 107.23(17) . . ?
O3 Nd1 N5 77.25(15) 9_556 . ?
N1 Nd1 N5 150.60(16) . . ?
N6 Nd1 N5 63.04(18) . . ?
O4 Nd1 N2 82.28(17) . . ?
O2 Nd1 N2 123.28(19) . . ?
O3 Nd1 N2 111.09(16) 9_556 . ?
N1 Nd1 N2 61.49(18) . . ?
N6 Nd1 N2 135.36(14) . . ?
N5 Nd1 N2 128.77(19) . . ?
O4 Nd1 N3 75.41(18) . . ?
O2 Nd1 N3 145.89(18) . . ?
O3 Nd1 N3 143.50(16) 9_556 . ?
N1 Nd1 N3 122.31(17) . . ?
N6 Nd1 N3 80.57(18) . . ?
N5 Nd1 N3 80.61(17) . . ?
N2 Nd1 N3 63.09(19) . . ?
O4 Nd1 N4 150.87(14) . . ?
O2 Nd1 N4 135.31(15) . . ?
O3 Nd1 N4 65.91(12) 9_556 . ?
N1 Nd1 N4 101.5(2) . . ?
N6 Nd1 N4 124.03(19) . . ?
N5 Nd1 N4 62.71(19) . . ?
N2 Nd1 N4 74.85(17) . . ?
N3 Nd1 N4 78.23(17) . . ?
O1 Nd2 O1 180.0(2) 9_556 3 ?
O1 Nd2 O1 94.8(2) 9_556 . ?
O1 Nd2 O1 85.2(2) 3 . ?
O1 Nd2 O1 85.2(2) 9_556 7_556 ?
O1 Nd2 O1 94.8(2) 3 7_556 ?
O1 Nd2 O1 180.000(1) . 7_556 ?
O1 Nd2 O1 85.2(2) 9_556 8_556 ?
O1 Nd2 O1 94.8(2) 3 8_556 ?
O1 Nd2 O1 94.8(2) . 8_556 ?
O1 Nd2 O1 85.2(2) 7_556 8_556 ?
O1 Nd2 O1 94.8(2) 9_556 2 ?
O1 Nd2 O1 85.2(2) 3 2 ?
O1 Nd2 O1 85.2(2) . 2 ?
O1 Nd2 O1 94.8(2) 7_556 2 ?
O1 Nd2 O1 180.0(2) 8_556 2 ?
C31 O1 Nd2 139.2(6) . . ?
C31 O2 Nd1 119.5(5) . . ?
C5 N1 C1 118.8(7) . . ?
C5 N1 Nd1 124.0(5) . . ?
C1 N1 Nd1 115.9(5) . . ?
C6 N2 C10 119.6(6) . . ?
C6 N2 Nd1 119.4(4) . . ?
C10 N2 Nd1 119.2(5) . . ?
C15 N3 C11 120.6(6) . . ?
C15 N3 Nd1 121.8(4) . . ?
C11 N3 Nd1 116.6(5) . . ?
N1 C1 C2 120.4(7) . . ?
N1 C1 C31 115.1(7) . . ?
C2 C1 C31 124.4(7) . . ?
C3 C2 C1 120.5(8) . . ?
C2 C3 C4 120.2(9) . . ?
C3 C4 C5 116.0(9) . . ?
N1 C5 C4 123.8(7) . . ?
N1 C5 C6 114.6(7) . . ?
C4 C5 C6 121.6(8) . . ?
N2 C6 C7 124.2(7) . . ?
N2 C6 C5 115.0(7) . . ?
C7 C6 C5 120.8(8) . . ?
C8 C7 C6 115.8(7) . . ?
C9 C8 C7 120.9(8) . . ?
C8 C9 C10 120.1(8) . . ?
N2 C10 C9 118.9(7) . . ?
N2 C10 C11 117.6(7) . . ?
C9 C10 C11 123.4(7) . . ?
N3 C11 C10 119.9(6) . . ?
N3 C11 C12 118.3(7) . . ?
C10 C11 C12 121.8(6) . . ?
C13 C12 C11 121.0(7) . . ?
C12 C13 C14 119.4(7) . . ?
C13 C14 C15 118.3(8) . . ?
N3 C15 C14 122.3(6) . . ?
N4 C16 C17 124.9(7) . . ?
O2 C31 O1 122.9(8) . . ?
O2 C31 C1 121.2(7) . . ?
O1 C31 C1 115.9(8) . . ?
C32 O3 Nd1 144.2(5) . 8_556 ?
C32 O4 Nd1 122.7(4) . . ?
C16 N4 C20 117.8(6) . . ?
C16 N4 Nd1 121.1(5) . . ?
C20 N4 Nd1 112.2(5) . . ?
C25 N5 C21 117.2(7) . . ?
C25 N5 Nd1 121.6(5) . . ?
C21 N5 Nd1 121.0(5) . . ?
C30 N6 C26 121.1(7) . . ?
C30 N6 Nd1 116.4(5) . . ?
C26 N6 Nd1 121.8(5) . . ?
C16 C17 C18 117.8(8) . . ?
C19 C18 C17 118.1(8) . . ?
C18 C19 C20 119.5(7) . . ?
N4 C20 C19 121.6(7) . . ?
N4 C20 C21 117.9(7) . . ?
C19 C20 C21 120.5(7) . . ?
N5 C21 C22 122.3(8) . . ?
N5 C21 C20 117.6(7) . . ?
C22 C21 C20 120.1(7) . . ?
C23 C22 C21 120.3(7) . . ?
C22 C23 C24 119.4(7) . . ?
C23 C24 C25 116.2(8) . . ?
N5 C25 C24 124.5(8) . . ?
N5 C25 C26 117.2(7) . . ?
C24 C25 C26 118.3(7) . . ?
N6 C26 C27 119.8(7) . . ?
N6 C26 C25 115.1(7) . . ?
C27 C26 C25 125.1(7) . . ?
C26 C27 C28 118.2(8) . . ?
C29 C28 C27 119.7(10) . . ?
C28 C29 C30 119.9(9) . . ?
N6 C30 C29 120.7(7) . . ?
N6 C30 C32 115.1(7) . . ?
C29 C30 C32 124.1(7) . . ?
O4 C32 O3 126.9(6) . . ?
O4 C32 C30 117.5(7) . . ?
O3 C32 C30 115.6(7) . . ?
O1S S1 O1S 114.6(2) . 3_665 ?
O1S S1 O1S 114.6(2) . 2_655 ?
O1S S1 O1S 114.6(2) 3_665 2_655 ?
O1S S1 C1S 103.6(3) . . ?
O1S S1 C1S 103.6(3) 3_665 . ?
O1S S1 C1S 103.6(3) 2_655 . ?
F1S C1S F1S 108.5(9) 3_665 . ?
F1S C1S F1S 108.5(9) 3_665 2_655 ?
F1S C1S F1S 108.5(9) . 2_655 ?
F1S C1S S1 110.4(9) 3_665 . ?
F1S C1S S1 110.4(9) . . ?
F1S C1S S1 110.4(9) 2_655 . ?
O2S2 S2 O2S2 106.8(4) . 10_556 ?
O2S2 S2 O1S2 113.7(3) . . ?
O2S2 S2 O1S2 113.7(3) 10_556 . ?
O2S2 S2 C2S 113.2(4) . . ?
O2S2 S2 C2S 113.2(4) 10_556 . ?
O1S2 S2 C2S 96.4(3) . . ?
O2S2 S2 F1S2 92.3(4) . . ?
O2S2 S2 F1S2 92.3(4) 10_556 . ?
O1S2 S2 F1S2 133.8(3) . . ?
C2S S2 F1S2 37.4(4) . . ?
C2S F1S2 S2 56.7(9) . . ?
F2S2 C2S F2S2 123.7(11) 10_556 . ?
F2S2 C2S F1S2 111.4(8) 10_556 . ?
F2S2 C2S F1S2 111.4(8) . . ?
F2S2 C2S S2 108.9(11) 10_556 . ?
F2S2 C2S S2 108.9(11) . . ?
F1S2 C2S S2 85.9(11) . . ?
O1S3 S3 O1S3 114.9(4) 10_556 . ?
O1S3 S3 O2S3 111.7(2) 10_556 . ?
O1S3 S3 O2S3 111.7(2) . . ?
O1S3 S3 C3S 107.6(3) 10_556 . ?
O1S3 S3 C3S 107.6(3) . . ?
O2S3 S3 C3S 102.5(3) . . ?
F1S3 C3S F1S3 100.5(8) . 10_556 ?
F1S3 C3S F2S3 110.8(5) . . ?
F1S3 C3S F2S3 110.8(5) 10_556 . ?
F1S3 C3S S3 109.3(5) . . ?
F1S3 C3S S3 109.3(5) 10_556 . ?
F2S3 C3S S3 115.1(7) . . ?
O4S S4 C4S 113.1(12) . . ?
O4S S4 C4S 113.1(12) . 2_655 ?
C4S S4 C4S 105.6(14) . 2_655 ?
O4S S4 C4S 113.1(12) . 3_665 ?
C4S S4 C4S 105.6(14) . 3_665 ?
C4S S4 C4S 105.6(13) 2_655 3_665 ?
F1S4 C4S S4 105(3) . . ?
C5S S5 C5S 92.1(3) 10_557 . ?
C5S S5 S5 53.05(11) 10_557 3_765 ?
C5S S5 S5 53.05(11) . 3_765 ?
C5S S5 S5 53.05(11) 10_557 2_645 ?
C5S S5 S5 53.05(11) . 2_645 ?
S5 S5 S5 60.0 3_765 2_645 ?
S5 C5S S5 73.9(2) 3_765 . ?
S5 C5S S5 73.9(2) 3_765 2_645 ?
S5 C5S S5 73.9(2) . 2_645 ?
N11 C101 C102 167.9(16) . . ?
C103 N12 C104 20.9(11) . 7_566 ?
C104 C103 N12 79.7(14) 7_566 . ?
C104 C103 C104 90.1(15) 7_566 . ?
N12 C103 C104 169.8(13) . . ?
C104 C103 C103 74.1(14) 7_566 7_566 ?
N12 C103 C103 153.8(15) . 7_566 ?
C104 C103 C103 16.1(8) . 7_566 ?
C103 C104 N12 79.4(15) 7_566 7_566 ?
C103 C104 C103 89.9(15) 7_566 . ?
N12 C104 C103 169.2(19) 7_566 . ?
C103 C104 C104 73.8(18) 7_566 7_566 ?
N12 C104 C104 153(2) 7_566 7_566 ?
C103 C104 C104 16.0(8) . 7_566 ?
N13 C105 C106 171(2) . . ?
C105 C106 C105 180.000(4) 7_566 . ?

loop_
_geom_bond_atom_site_label_1
_geom_bond_atom_site_label_2
_geom_bond_distance
_geom_bond_site_symmetry_2
_geom_bond_publ_flag
Nd1 O4 2.404(5) . ?
Nd1 O2 2.437(5) . ?
Nd1 O3 2.437(5) 9_556 ?
Nd1 N1 2.511(7) . ?
Nd1 N6 2.575(7) . ?
Nd1 N5 2.611(6) . ?
Nd1 N2 2.610(5) . ?
Nd1 N3 2.663(6) . ?
Nd1 N4 2.736(6) . ?
Nd2 O1 2.297(6) 9_556 ?
Nd2 O1 2.297(6) 3 ?
Nd2 O1 2.297(6) . ?
Nd2 O1 2.297(6) 7_556 ?
Nd2 O1 2.297(6) 8_556 ?
Nd2 O1 2.297(6) 2 ?
O1 C31 1.305(9) . ?
O2 C31 1.238(10) . ?
N1 C5 1.315(10) . ?
N1 C1 1.346(9) . ?
N2 C6 1.320(10) . ?
N2 C10 1.339(9) . ?
N3 C15 1.297(10) . ?
N3 C11 1.356(9) . ?
C1 C2 1.397(13) . ?
C1 C31 1.453(12) . ?
C2 C3 1.364(14) . ?
C3 C4 1.370(14) . ?
C4 C5 1.433(13) . ?
C5 C6 1.513(10) . ?
C6 C7 1.397(11) . ?
C7 C8 1.370(12) . ?
C8 C9 1.357(13) . ?
C9 C10 1.407(11) . ?
C10 C11 1.428(11) . ?
C11 C12 1.434(9) . ?
C12 C13 1.323(12) . ?
C13 C14 1.381(11) . ?
C14 C15 1.408(9) . ?
C16 N4 1.288(10) . ?
C16 C17 1.367(12) . ?
O3 C32 1.254(9) . ?
O3 Nd1 2.437(5) 8_556 ?
O4 C32 1.245(9) . ?
N4 C20 1.358(9) . ?
N5 C25 1.317(10) . ?
N5 C21 1.324(10) . ?
N6 C30 1.305(9) . ?
N6 C26 1.365(9) . ?
C17 C18 1.406(12) . ?
C18 C19 1.359(13) . ?
C19 C20 1.387(11) . ?
C20 C21 1.491(12) . ?
C21 C22 1.363(11) . ?
C22 C23 1.361(12) . ?
C23 C24 1.364(12) . ?
C24 C25 1.406(12) . ?
C25 C26 1.528(11) . ?
C26 C27 1.366(12) . ?
C27 C28 1.392(15) . ?
C28 C29 1.343(13) . ?
C29 C30 1.367(12) . ?
C30 C32 1.484(10) . ?
S1 O1S 1.437(6) . ?
S1 O1S 1.437(6) 3_665 ?
S1 O1S 1.437(6) 2_655 ?
S1 C1S 1.86(2) . ?
F1S C1S 1.300(8) . ?
C1S F1S 1.300(9) 3_665 ?
C1S F1S 1.300(9) 2_655 ?
S2 O2S2 1.434(3) . ?
S2 O2S2 1.434(3) 10_556 ?
S2 O1S2 1.435(3) . ?
S2 C2S 1.800(3) . ?
S2 F1S2 2.15(3) . ?
F1S2 C2S 1.309(11) . ?
F2S2 C2S 1.288(9) . ?
C2S F2S2 1.288(9) 10_556 ?
S3 O1S3 1.431(3) 10_556 ?
S3 O1S3 1.431(3) . ?
S3 O2S3 1.436(3) . ?
S3 C3S 1.799(3) . ?
F1S3 C3S 1.281(8) . ?
F2S3 C3S 1.310(8) . ?
C3S F1S3 1.281(8) 10_556 ?
S4 O4S 1.38(3) . ?
S4 C4S 1.61(4) . ?
S4 C4S 1.61(4) 2_655 ?
S4 C4S 1.61(4) 3_665 ?
F1S4 C4S 1.29(4) . ?
S5 C5S 1.800(3) 10_557 ?
S5 C5S 1.800(3) . ?
S5 S5 2.164(7) 3_765 ?
S5 S5 2.164(7) 2_645 ?
C5S S5 1.800(3) 3_765 ?
C5S S5 1.800(3) 2_645 ?
N11 C101 1.151(7) . ?
C101 C102 1.451(6) . ?
N12 C103 1.151(6) . ?
N12 C104 1.153(9) 7_566 ?
C103 C104 0.42(2) 7_566 ?
C103 C104 1.453(7) . ?
C103 C103 1.511(11) 7_566 ?
C104 C103 0.42(2) 7_566 ?
C104 N12 1.153(9) 7_566 ?
C104 C104 1.513(16) 7_566 ?
N13 C105 1.152(6) . ?
C105 C106 1.451(4) . ?
C106 C105 1.451(4) 7_566 ?
